data_1517493
loop_
_publ_author_name
'Bao, Hongli'
'Bayeh, Liela'
'Tambar, Uttam K.'

_publ_section_title
;
 Regioselective and Diastereoselective Aminoarylation of 1,3-Dienes.
;
_journal_issue 12
_journal_name_full 'Chemical science (Royal Society of Chemistry : 2010)'
_journal_page_first 4863
_journal_page_last 4867
_journal_paper_doi 10.1039/C4SC01152J
_journal_volume 5
_journal_year 2014
_chemical_formula_moiety 'C18 H19 N O2 S'
_chemical_formula_sum 'C18 H19 N O2 S'
_chemical_formula_weight 313.40
_chemical_name_systematic
;
 ?
;
_space_group_crystal_system monoclinic
_space_group_IT_number 14
_space_group_name_Hall '-P 2yn'
_space_group_name_H-M_alt 'P 1 21/n 1'
_symmetry_space_group_name_Hall '-P 2yn'
_symmetry_space_group_name_H-M 'P 1 21/n 1'
_atom_sites_solution_hydrogens mixed
_audit_creation_method SHELXL-2013
_cell_angle_alpha 90
_cell_angle_beta 92.736(2)
_cell_angle_gamma 90
_cell_formula_units_Z 4
_cell_length_a 5.65210(10)
_cell_length_b 23.6399(4)
_cell_length_c 11.7535(2)
_cell_measurement_reflns_used 3504
_cell_measurement_temperature 133(2)
_cell_measurement_theta_max 133.0
_cell_measurement_theta_min 6.7
_cell_volume 1568.65(5)
_computing_cell_refinement 'CrysAlisPro V 1.171.37.31, Agilent Technologies'
_computing_data_collection 'CrysAlisPro V 1.171.37.31, Agilent Technologies'
_computing_data_reduction 'CrysAlisPro V 1.171.37.31, Agilent Technologies'
_computing_molecular_graphics 'XP SHELXTL/PC, Siemens Analytical'
_computing_publication_material 'XL SHELXTL/PC, Siemens Analytical'
_computing_structure_refinement 'Shelxl-2013, Sheldrick, G. M.'
_computing_structure_solution
;

SUPERFLIP.  Palatinus, L. and Chapuis, G., J. Appl. Cryst. 40, 786-790.
;
_diffrn_ambient_temperature 133(2)
_diffrn_measured_fraction_theta_full 0.992
_diffrn_measured_fraction_theta_max 0.964
_diffrn_measurement_device_type 'Agilent SuperNova, Dual, AtlasS2'
_diffrn_measurement_method \w-scans
_diffrn_radiation_type CuK\a
_diffrn_radiation_wavelength 1.54184
_diffrn_reflns_av_R_equivalents 0.0206
_diffrn_reflns_av_unetI/netI 0.0272
_diffrn_reflns_Laue_measured_fraction_full 0.992
_diffrn_reflns_Laue_measured_fraction_max 0.964
_diffrn_reflns_limit_h_max 6
_diffrn_reflns_limit_h_min -6
_diffrn_reflns_limit_k_max 29
_diffrn_reflns_limit_k_min -26
_diffrn_reflns_limit_l_max 14
_diffrn_reflns_limit_l_min -7
_diffrn_reflns_number 6024
_diffrn_reflns_point_group_measured_fraction_full 0.992
_diffrn_reflns_point_group_measured_fraction_max 0.964
_diffrn_reflns_theta_full 67.684
_diffrn_reflns_theta_max 74.036
_diffrn_reflns_theta_min 3.740
_diffrn_source 'sealed microfocus tube'
_exptl_absorpt_coefficient_mu 1.882
_exptl_absorpt_correction_T_max 1.00
_exptl_absorpt_correction_T_min 0.791
_exptl_absorpt_correction_type multi-scan
_exptl_absorpt_process_details
;
CrysAlisPro, Agilent Technologies,
Version 1.171.37.31 (release 14-01-2014 CrysAlis171 .NET)
(compiled Jan 14 2014,18:38:05)
Empirical absorption correction using spherical harmonics,
 implemented in SCALE3 ABSPACK scaling algorithm.
;
_exptl_crystal_colour colorless
_exptl_crystal_density_diffrn 1.327
_exptl_crystal_description needle
_exptl_crystal_F_000 664
_exptl_crystal_size_max 0.210
_exptl_crystal_size_mid 0.090
_exptl_crystal_size_min 0.050
_refine_diff_density_max 0.336
_refine_diff_density_min -0.399
_refine_diff_density_rms 0.051
_refine_ls_extinction_method none
_refine_ls_goodness_of_fit_ref 1.011
_refine_ls_hydrogen_treatment mixed
_refine_ls_matrix_type full
_refine_ls_number_parameters 266
_refine_ls_number_reflns 3063
_refine_ls_number_restraints 309
_refine_ls_restrained_S_all 1.028
_refine_ls_R_factor_all 0.0572
_refine_ls_R_factor_gt 0.0526
_refine_ls_shift/su_max 0.001
_refine_ls_shift/su_mean 0.000
_refine_ls_structure_factor_coef Fsqd
_refine_ls_weighting_details 'w=1/[\s^2^(Fo^2^)+(0.0802P)^2^+0.9019P] where P=(Fo^2^+2Fc^2^)/3'
_refine_ls_weighting_scheme calc
_refine_ls_wR_factor_gt 0.1409
_refine_ls_wR_factor_ref 0.1469
_reflns_Friedel_coverage 0.000
_reflns_number_gt 2751
_reflns_number_total 3063
_reflns_threshold_expression 'I > 2\s(I)'
_cod_data_source_file c4sc01152j2.cif
_cod_data_source_block shelx
_cod_depositor_comments
;Adding full bibliography for 1517493.cif.

 Adding full bibliography for 1517493.cif.
;
_cod_database_code 1517493
_shelx_space_group_comment
;
The symmetry employed for this shelxl refinement is uniquely defined
by the following loop, which should always be used as a source of
symmetry information in preference to the above space-group names.
They are only intended as comments.
;
_shelx_estimated_absorpt_t_min 0.693
_shelx_estimated_absorpt_t_max 0.912
_shelxl_version_number 2013-4

loop_
_space_group_symop_operation_xyz
'x, y, z'
'-x+1/2, y+1/2, -z+1/2'
'-x, -y, -z'
'x-1/2, -y-1/2, z-1/2'

loop_
_atom_site_label
_atom_site_type_symbol
_atom_site_fract_x
_atom_site_fract_y
_atom_site_fract_z
_atom_site_U_iso_or_equiv
_atom_site_adp_type
_atom_site_occupancy
_atom_site_site_symmetry_order
_atom_site_calc_flag
_atom_site_refinement_flags_posn
_atom_site_refinement_flags_adp
_atom_site_refinement_flags_occupancy
_atom_site_disorder_assembly
_atom_site_disorder_group
S1 S 0.67285(11) 0.63735(2) 0.49272(4) 0.0448(2) Uani 1 1 d . . . . .
O1 O 0.4280(3) 0.62283(7) 0.47693(15) 0.0570(5) Uani 1 1 d . . . . .
O2 O 0.7640(4) 0.65489(7) 0.60263(14) 0.0582(5) Uani 1 1 d . . . . .
N1 N 0.8644(14) 0.5851(4) 0.4546(7) 0.0405(15) Uani 0.5 1 d D U P A 1
H1N H 1.0185 0.5896 0.4838 0.033(11) Uiso 0.5 1 d R . P A 1
C1 C 0.8257(11) 0.5580(2) 0.3412(6) 0.0396(13) Uani 0.5 1 d D U P A 1
H1 H 0.7490 0.5863 0.2882 0.047 Uiso 0.5 1 calc R U P A 1
C2 C 0.6675(12) 0.5073(3) 0.3445(6) 0.0559(15) Uani 0.5 1 d D U P A 1
H2 H 0.5288 0.5097 0.3869 0.067 Uiso 0.5 1 calc R U P A 1
C3 C 0.7111(13) 0.4585(3) 0.2908(6) 0.0541(16) Uani 0.5 1 d D U P A 1
H3 H 0.5996 0.4286 0.2945 0.065 Uiso 0.5 1 calc R U P A 1
C4 C 0.9251(18) 0.4497(3) 0.2262(9) 0.0481(17) Uani 0.5 1 d D U P A 1
H4 H 1.0395 0.4289 0.2786 0.058 Uiso 0.5 1 calc R U P A 1
C5 C 1.0471(11) 0.5060(3) 0.1973(5) 0.0520(13) Uani 0.5 1 d D U P A 1
H5A H 1.2076 0.4981 0.1709 0.062 Uiso 0.5 1 calc R U P A 1
H5B H 0.9550 0.5251 0.1347 0.062 Uiso 0.5 1 calc R U P A 1
C6 C 1.0659(10) 0.5442(3) 0.2990(5) 0.0546(12) Uani 0.5 1 d D U P A 1
H6A H 1.1467 0.5797 0.2785 0.066 Uiso 0.5 1 calc R U P A 1
H6B H 1.1628 0.5256 0.3607 0.066 Uiso 0.5 1 calc R U P A 1
N1A N 0.7933(14) 0.5810(4) 0.4629(7) 0.0453(18) Uani 0.5 1 d D U P A 2
H1NA H 0.8826 0.5645 0.5188 0.13(3) Uiso 0.5 1 d R . P A 2
C1A C 0.7468(13) 0.5523(3) 0.3526(6) 0.0467(14) Uani 0.5 1 d D U P A 2
H1A H 0.5992 0.5686 0.3155 0.056 Uiso 0.5 1 calc R U P A 2
C2A C 0.7073(13) 0.4904(2) 0.3715(6) 0.0544(15) Uani 0.5 1 d D U P A 2
H2A H 0.6151 0.4797 0.4334 0.065 Uiso 0.5 1 calc R U P A 2
C3A C 0.7930(12) 0.4495(2) 0.3072(6) 0.0454(14) Uani 0.5 1 d D U P A 2
H3A H 0.7414 0.4119 0.3202 0.054 Uiso 0.5 1 calc R U P A 2
C4A C 0.9632(18) 0.4587(3) 0.2169(9) 0.0457(15) Uani 0.5 1 d D U P A 2
H4A H 1.1272 0.4512 0.2491 0.055 Uiso 0.5 1 calc R U P A 2
C5A C 0.9460(14) 0.5206(2) 0.1776(5) 0.0566(13) Uani 0.5 1 d D U P A 2
H5A1 H 1.0819 0.5293 0.1304 0.068 Uiso 0.5 1 calc R U P A 2
H5A2 H 0.7990 0.5257 0.1294 0.068 Uiso 0.5 1 calc R U P A 2
C6A C 0.9452(14) 0.5607(2) 0.2745(5) 0.0631(13) Uani 0.5 1 d D U P A 2
H6A1 H 0.9361 0.5997 0.2440 0.076 Uiso 0.5 1 calc R U P A 2
H6A2 H 1.0972 0.5571 0.3193 0.076 Uiso 0.5 1 calc R U P A 2
C7 C 0.9028(4) 0.41512(9) 0.11936(19) 0.0463(5) Uani 1 1 d . . . . .
C8 C 1.0729(5) 0.37643(12) 0.0927(2) 0.0588(7) Uani 1 1 d . . . . .
H8 H 1.2149 0.3742 0.1391 0.071 Uiso 1 1 calc R U . . .
C9 C 1.0431(5) 0.34079(11) 0.0003(2) 0.0580(7) Uani 1 1 d . . . . .
H9 H 1.1649 0.3147 -0.0159 0.070 Uiso 1 1 calc R U . . .
C10 C 0.8444(5) 0.34234(11) -0.0672(2) 0.0571(6) Uani 1 1 d . . . . .
H10 H 0.8270 0.3183 -0.1319 0.068 Uiso 1 1 calc R U . . .
C11 C 0.6662(5) 0.37937(15) -0.0411(3) 0.0704(8) Uani 1 1 d . . . . .
H11 H 0.5228 0.3803 -0.0866 0.085 Uiso 1 1 calc R U . . .
C12 C 0.6970(5) 0.41543(12) 0.0521(2) 0.0586(7) Uani 1 1 d . . . . .
H12 H 0.5734 0.4408 0.0695 0.070 Uiso 1 1 calc R U . . .
C13 C 0.7270(4) 0.69129(8) 0.39401(17) 0.0371(4) Uani 1 1 d . . . . .
C14 C 0.5574(4) 0.70385(10) 0.3097(2) 0.0474(5) Uani 1 1 d . . . . .
H14 H 0.4125 0.6835 0.3050 0.057 Uiso 1 1 calc R U . . .
C15 C 0.5990(5) 0.74640(11) 0.2318(2) 0.0568(6) Uani 1 1 d . . . . .
H15 H 0.4818 0.7553 0.1740 0.068 Uiso 1 1 calc R U . . .
C16 C 0.8094(5) 0.77558(9) 0.2380(2) 0.0531(6) Uani 1 1 d . . . . .
H16 H 0.8372 0.8049 0.1849 0.064 Uiso 1 1 calc R U . . .
C17 C 0.9789(5) 0.76230(12) 0.3208(3) 0.0636(7) Uani 1 1 d . . . . .
H17 H 1.1249 0.7823 0.3243 0.076 Uiso 1 1 calc R U . . .
C18 C 0.9404(4) 0.72016(12) 0.3997(2) 0.0566(6) Uani 1 1 d . . . . .
H18 H 1.0588 0.7112 0.4569 0.068 Uiso 1 1 calc R U . . .

loop_
_atom_site_aniso_label
_atom_site_aniso_U_11
_atom_site_aniso_U_22
_atom_site_aniso_U_33
_atom_site_aniso_U_23
_atom_site_aniso_U_13
_atom_site_aniso_U_12
S1 0.0696(4) 0.0292(3) 0.0354(3) -0.00512(19) 0.0010(2) 0.0086(2)
O1 0.0772(12) 0.0397(9) 0.0546(10) 0.0060(7) 0.0090(8) -0.0110(8)
O2 0.0913(13) 0.0472(9) 0.0355(8) -0.0118(7) -0.0042(8) 0.0213(9)
N1 0.054(4) 0.031(2) 0.037(2) -0.0092(18) 0.006(2) 0.008(3)
C1 0.058(3) 0.027(2) 0.033(2) -0.0057(17) 0.000(2) 0.009(2)
C2 0.068(3) 0.052(3) 0.048(3) -0.010(2) 0.016(2) 0.001(3)
C3 0.074(3) 0.040(3) 0.051(3) -0.005(2) 0.026(3) -0.009(2)
C4 0.073(4) 0.029(2) 0.042(3) -0.006(2) 0.001(3) 0.004(2)
C5 0.058(3) 0.048(3) 0.051(3) -0.014(2) 0.011(2) -0.009(2)
C6 0.063(3) 0.051(3) 0.051(2) -0.018(2) 0.012(2) -0.011(2)
N1A 0.064(4) 0.038(3) 0.034(2) -0.006(2) 0.003(3) 0.019(3)
C1A 0.066(3) 0.031(2) 0.044(2) -0.0054(19) 0.013(2) 0.004(2)
C2A 0.084(3) 0.030(2) 0.050(3) 0.003(2) 0.023(2) 0.003(2)
C3A 0.062(3) 0.028(2) 0.047(3) -0.0008(18) 0.011(2) 0.002(2)
C4A 0.050(3) 0.042(3) 0.047(3) -0.011(2) 0.017(2) -0.004(2)
C5A 0.083(3) 0.040(2) 0.048(2) -0.006(2) 0.023(2) -0.012(2)
C6A 0.091(3) 0.039(2) 0.062(3) -0.009(2) 0.026(3) -0.010(2)
C7 0.0616(14) 0.0363(11) 0.0414(11) -0.0076(9) 0.0072(10) 0.0036(9)
C8 0.0708(16) 0.0531(14) 0.0509(14) -0.0183(12) -0.0125(12) 0.0202(12)
C9 0.0748(17) 0.0455(13) 0.0535(14) -0.0172(11) 0.0010(12) 0.0175(12)
C10 0.0730(16) 0.0483(13) 0.0497(13) -0.0181(11) 0.0011(12) -0.0032(12)
C11 0.0603(16) 0.0748(19) 0.0746(19) -0.0219(16) -0.0128(13) -0.0019(14)
C12 0.0561(14) 0.0519(14) 0.0682(17) -0.0163(12) 0.0075(12) 0.0059(11)
C13 0.0440(10) 0.0269(9) 0.0406(10) -0.0102(8) 0.0030(8) 0.0028(8)
C14 0.0473(12) 0.0415(11) 0.0528(13) 0.0075(10) -0.0039(9) -0.0090(9)
C15 0.0591(14) 0.0480(13) 0.0636(15) 0.0166(12) 0.0046(11) 0.0027(11)
C16 0.0687(16) 0.0286(10) 0.0641(15) -0.0032(10) 0.0244(12) -0.0030(10)
C17 0.0606(16) 0.0596(16) 0.0720(17) -0.0164(14) 0.0189(13) -0.0271(13)
C18 0.0449(12) 0.0704(17) 0.0540(14) -0.0160(12) -0.0021(10) -0.0059(11)

loop_
_atom_type_symbol
_atom_type_description
_atom_type_scat_dispersion_real
_atom_type_scat_dispersion_imag
_atom_type_scat_source
C C 0.0181 0.0091 'International Tables Vol C Tables 4.2.6.8 and 6.1.1.4'
H H 0.0000 0.0000 'International Tables Vol C Tables 4.2.6.8 and 6.1.1.4'
O O 0.0492 0.0322 'International Tables Vol C Tables 4.2.6.8 and 6.1.1.4'
S S 0.3331 0.5567 'International Tables Vol C Tables 4.2.6.8 and 6.1.1.4'
N N 0.0311 0.0180 'International Tables Vol C Tables 4.2.6.8 and 6.1.1.4'

loop_
_geom_angle_atom_site_label_1
_geom_angle_atom_site_label_2
_geom_angle_atom_site_label_3
_geom_angle
O2 S1 O1 119.46(12)
O2 S1 N1A 108.2(3)
O1 S1 N1A 101.4(3)
O2 S1 N1 103.9(3)
O1 S1 N1 114.3(3)
O2 S1 C13 108.60(11)
O1 S1 C13 106.62(10)
N1A S1 C13 112.5(3)
N1 S1 C13 102.6(3)
C1 N1 S1 118.5(6)
C1 N1 H1N 118.5
S1 N1 H1N 114.5
N1 C1 C2 112.6(5)
N1 C1 C6 107.0(5)
C2 C1 C6 112.7(5)
N1 C1 H1 108.1
C2 C1 H1 108.1
C6 C1 H1 108.1
C3 C2 C1 123.5(5)
C3 C2 H2 118.3
C1 C2 H2 118.3
C2 C3 C4 122.6(6)
C2 C3 H3 118.7
C4 C3 H3 118.7
C3 C4 C7 118.1(8)
C3 C4 C5 112.1(5)
C7 C4 C5 107.8(5)
C3 C4 H4 106.0
C7 C4 H4 106.0
C5 C4 H4 106.0
C6 C5 C4 111.1(5)
C6 C5 H5A 109.4
C4 C5 H5A 109.4
C6 C5 H5B 109.4
C4 C5 H5B 109.4
H5A C5 H5B 108.0
C5 C6 C1 111.3(5)
C5 C6 H6A 109.4
C1 C6 H6A 109.4
C5 C6 H6B 109.4
C1 C6 H6B 109.4
H6A C6 H6B 108.0
C1A N1A S1 122.3(7)
C1A N1A H1NA 120.9
S1 N1A H1NA 116.5
N1A C1A C6A 111.7(6)
N1A C1A C2A 109.9(6)
C6A C1A C2A 110.1(5)
N1A C1A H1A 108.4
C6A C1A H1A 108.4
C2A C1A H1A 108.4
C3A C2A C1A 124.3(5)
C3A C2A H2A 117.8
C1A C2A H2A 117.8
C2A C3A C4A 124.5(6)
C2A C3A H3A 117.8
C4A C3A H3A 117.8
C3A C4A C5A 108.7(5)
C3A C4A C7 107.6(6)
C5A C4A C7 113.4(8)
C3A C4A H4A 109.0
C5A C4A H4A 109.0
C7 C4A H4A 109.0
C6A C5A C4A 112.3(5)
C6A C5A H5A1 109.1
C4A C5A H5A1 109.1
C6A C5A H5A2 109.1
C4A C5A H5A2 109.1
H5A1 C5A H5A2 107.9
C5A C6A C1A 114.6(5)
C5A C6A H6A1 108.6
C1A C6A H6A1 108.6
C5A C6A H6A2 108.6
C1A C6A H6A2 108.6
H6A1 C6A H6A2 107.6
C8 C7 C12 117.0(2)
C8 C7 C4 121.5(5)
C12 C7 C4 121.0(5)
C8 C7 C4A 118.3(4)
C12 C7 C4A 124.5(4)
C7 C8 C9 121.7(2)
C7 C8 H8 119.1
C9 C8 H8 119.1
C10 C9 C8 121.0(2)
C10 C9 H9 119.5
C8 C9 H9 119.5
C9 C10 C11 118.9(2)
C9 C10 H10 120.5
C11 C10 H10 120.5
C10 C11 C12 119.9(3)
C10 C11 H11 120.1
C12 C11 H11 120.1
C7 C12 C11 121.3(2)
C7 C12 H12 119.3
C11 C12 H12 119.3
C14 C13 C18 120.2(2)
C14 C13 S1 119.55(16)
C18 C13 S1 120.24(18)
C13 C14 C15 119.8(2)
C13 C14 H14 120.1
C15 C14 H14 120.1
C16 C15 C14 120.2(2)
C16 C15 H15 119.9
C14 C15 H15 119.9
C17 C16 C15 119.8(2)
C17 C16 H16 120.1
C15 C16 H16 120.1
C16 C17 C18 120.9(2)
C16 C17 H17 119.5
C18 C17 H17 119.5
C13 C18 C17 119.1(2)
C13 C18 H18 120.4
C17 C18 H18 120.4

loop_
_geom_bond_atom_site_label_1
_geom_bond_atom_site_label_2
_geom_bond_distance
S1 O2 1.4291(17)
S1 O1 1.430(2)
S1 N1A 1.545(9)
S1 N1 1.716(9)
S1 C13 1.761(2)
N1 C1 1.486(6)
N1 H1N 0.9267
C1 C2 1.497(7)
C1 C6 1.503(7)
C1 H1 1.0000
C2 C3 1.343(7)
C2 H2 0.9500
C3 C4 1.473(7)
C3 H3 0.9500
C4 C7 1.499(9)
C4 C5 1.545(7)
C4 H4 1.0000
C5 C6 1.498(6)
C5 H5A 0.9900
C5 H5B 0.9900
C6 H6A 0.9900
C6 H6B 0.9900
N1A C1A 1.476(6)
N1A H1NA 0.8981
C1A C6A 1.496(7)
C1A C2A 1.496(7)
C1A H1A 1.0000
C2A C3A 1.332(6)
C2A H2A 0.9500
C3A C4A 1.482(7)
C3A H3A 0.9500
C4A C5A 1.537(8)
C4A C7 1.566(10)
C4A H4A 1.0000
C5A C6A 1.483(6)
C5A H5A1 0.9900
C5A H5A2 0.9900
C6A H6A1 0.9900
C6A H6A2 0.9900
C7 C8 1.374(3)
C7 C12 1.375(4)
C8 C9 1.378(3)
C8 H8 0.9500
C9 C10 1.344(4)
C9 H9 0.9500
C10 C11 1.380(4)
C10 H10 0.9500
C11 C12 1.392(4)
C11 H11 0.9500
C12 H12 0.9500
C13 C14 1.377(3)
C13 C18 1.385(3)
C14 C15 1.388(3)
C14 H14 0.9500
C15 C16 1.374(4)
C15 H15 0.9500
C16 C17 1.370(4)
C16 H16 0.9500
C17 C18 1.385(4)
C17 H17 0.9500
C18 H18 0.9500

loop_
_geom_torsion_atom_site_label_1
_geom_torsion_atom_site_label_2
_geom_torsion_atom_site_label_3
_geom_torsion_atom_site_label_4
_geom_torsion
O2 S1 N1 C1 -178.3(5)
O1 S1 N1 C1 49.8(7)
N1A S1 N1 C1 72(2)
C13 S1 N1 C1 -65.2(6)
S1 N1 C1 C2 -90.1(7)
S1 N1 C1 C6 145.6(6)
N1 C1 C2 C3 -136.4(8)
C6 C1 C2 C3 -15.3(10)
C1 C2 C3 C4 2.2(12)
C2 C3 C4 C7 -143.6(7)
C2 C3 C4 C5 -17.4(13)
C3 C4 C5 C6 45.7(11)
C7 C4 C5 C6 177.4(6)
C4 C5 C6 C1 -59.9(8)
N1 C1 C6 C5 168.0(6)
C2 C1 C6 C5 43.7(8)
O2 S1 N1A C1A -177.3(5)
O1 S1 N1A C1A 56.2(7)
N1 S1 N1A C1A -103(3)
C13 S1 N1A C1A -57.3(7)
S1 N1A C1A C6A 103.1(7)
S1 N1A C1A C2A -134.5(7)
N1A C1A C2A C3A -139.0(7)
C6A C1A C2A C3A -15.5(11)
C1A C2A C3A C4A 7.9(13)
C2A C3A C4A C5A -22.5(13)
C2A C3A C4A C7 -145.6(7)
C3A C4A C5A C6A 46.3(11)
C7 C4A C5A C6A 165.9(6)
C4A C5A C6A C1A -59.1(10)
N1A C1A C6A C5A 163.1(7)
C2A C1A C6A C5A 40.8(9)
C3 C4 C7 C8 -138.9(6)
C5 C4 C7 C8 92.8(7)
C3 C4 C7 C12 32.3(8)
C5 C4 C7 C12 -96.0(7)
C3 C4 C7 C4A 143(4)
C5 C4 C7 C4A 15(3)
C3A C4A C7 C8 -119.1(6)
C5A C4A C7 C8 120.6(6)
C3A C4A C7 C12 66.0(8)
C5A C4A C7 C12 -54.2(7)
C3A C4A C7 C4 -10(3)
C5A C4A C7 C4 -131(4)
C12 C7 C8 C9 2.2(4)
C4 C7 C8 C9 173.8(4)
C4A C7 C8 C9 -173.0(4)
C7 C8 C9 C10 -0.4(5)
C8 C9 C10 C11 -1.7(5)
C9 C10 C11 C12 1.8(5)
C8 C7 C12 C11 -2.1(4)
C4 C7 C12 C11 -173.6(4)
C4A C7 C12 C11 172.8(4)
C10 C11 C12 C7 0.1(5)
O2 S1 C13 C14 -140.75(18)
O1 S1 C13 C14 -10.8(2)
N1A S1 C13 C14 99.5(3)
N1 S1 C13 C14 109.7(3)
O2 S1 C13 C18 40.5(2)
O1 S1 C13 C18 170.44(18)
N1A S1 C13 C18 -79.2(3)
N1 S1 C13 C18 -69.1(3)
C18 C13 C14 C15 -1.3(3)
S1 C13 C14 C15 179.91(19)
C13 C14 C15 C16 0.6(4)
C14 C15 C16 C17 0.5(4)
C15 C16 C17 C18 -0.8(4)
C14 C13 C18 C17 1.1(4)
S1 C13 C18 C17 179.81(19)
C16 C17 C18 C13 0.0(4)
